data_7115546
loop_
_publ_author_name
'Xue, Pengchong'
'Yao, Boqi'
'Sun, Jiabao'
'Zhang, Zhenqi'
'Lu, Ran'

_publ_section_title
;
 Emission enhancement of a coplanar \p-conjugated gelator without any
 auxiliary substituents
;
_journal_coden_ASTM CHCOFS
_journal_issue 71
_journal_name_full
;
 Chemical Communications (Cambridge, United Kingdom)
;
_journal_page_first 10284
_journal_page_last 10286
_journal_paper_doi 10.1039/c4cc04869e
_journal_volume 50
_journal_year 2014
_chemical_formula_sum 'C17 H16 N2 O'
_chemical_formula_weight 264.32
_space_group_IT_number 61
_symmetry_cell_setting orthorhombic
_symmetry_space_group_name_Hall '-P 2ac 2ab'
_symmetry_space_group_name_H-M 'P b c a'
_atom_sites_solution_hydrogens geom
_atom_sites_solution_primary direct
_atom_sites_solution_secondary difmap
_audit_creation_method SHELXL-97
_cell_angle_alpha 90.00
_cell_angle_beta 90.00
_cell_angle_gamma 90.00
_cell_formula_units_Z 8
_cell_length_a 10.802(2)
_cell_length_b 8.0122(16)
_cell_length_c 31.156(6)
_cell_measurement_reflns_used 16819
_cell_measurement_temperature 293(2)
_cell_measurement_theta_max 55.02
_cell_measurement_theta_min 6.33
_cell_volume 2696.5(9)
_computing_cell_refinement RAPID-AUTO
_computing_data_collection 'RAPID-AUTO (Rigaku Corporation, 1998)'
_computing_data_reduction 'CrystalStructure (Rigaku/MSC and Rigaku Corporation, 2002)'
_computing_molecular_graphics 'ORTEP-II (Johnson, 1976)'
_computing_publication_material SHELXL-97
_computing_structure_refinement 'SHELXL-97 (Sheldrick, 1997)'
_computing_structure_solution 'SHELXS-97 (Sheldrick, 1997)'
_diffrn_ambient_temperature 295(2)
_diffrn_detector_area_resol_mean 10.000
_diffrn_measured_fraction_theta_full 0.995
_diffrn_measured_fraction_theta_max 0.995
_diffrn_measurement_device_type 'Rigaku RAXIS-RAPID'
_diffrn_measurement_method '\w scan'
_diffrn_radiation_monochromator graphite
_diffrn_radiation_source 'fine-focus sealed tube'
_diffrn_radiation_type MoK\a
_diffrn_radiation_wavelength 0.71073
_diffrn_reflns_av_R_equivalents 0.0504
_diffrn_reflns_av_sigmaI/netI 0.0322
_diffrn_reflns_limit_h_max 12
_diffrn_reflns_limit_h_min -14
_diffrn_reflns_limit_k_max 10
_diffrn_reflns_limit_k_min -10
_diffrn_reflns_limit_l_max 40
_diffrn_reflns_limit_l_min -40
_diffrn_reflns_number 22371
_diffrn_reflns_theta_full 27.48
_diffrn_reflns_theta_max 27.48
_diffrn_reflns_theta_min 3.22
_diffrn_standards_decay_% 0
_diffrn_standards_interval_count 0
_diffrn_standards_interval_time 0
_diffrn_standards_number 0
_exptl_absorpt_coefficient_mu 0.082
_exptl_absorpt_correction_T_max 0.989
_exptl_absorpt_correction_T_min 0.988
_exptl_absorpt_correction_type multi-scan
_exptl_absorpt_process_details 'ABSCOR (Higashi, 1995)'
_exptl_crystal_colour yellow
_exptl_crystal_density_diffrn 1.302
_exptl_crystal_density_method 'not measured'
_exptl_crystal_description block
_exptl_crystal_F_000 1120
_exptl_crystal_size_max 0.15
_exptl_crystal_size_mid 0.14
_exptl_crystal_size_min 0.13
_refine_diff_density_max 0.313
_refine_diff_density_min -0.207
_refine_diff_density_rms 0.054
_refine_ls_extinction_method none
_refine_ls_goodness_of_fit_ref 1.095
_refine_ls_hydrogen_treatment constr
_refine_ls_matrix_type full
_refine_ls_number_parameters 181
_refine_ls_number_reflns 3077
_refine_ls_number_restraints 1
_refine_ls_restrained_S_all 1.097
_refine_ls_R_factor_all 0.0588
_refine_ls_R_factor_gt 0.0437
_refine_ls_shift/su_max 0.004
_refine_ls_shift/su_mean 0.001
_refine_ls_structure_factor_coef Fsqd
_refine_ls_weighting_details 'calc w=1/[\s^2^(Fo^2^)+(0.0811P)^2^+0.5673P] where P=(Fo^2^+2Fc^2^)/3'
_refine_ls_weighting_scheme calc
_refine_ls_wR_factor_gt 0.1210
_refine_ls_wR_factor_ref 0.1440
_reflns_number_gt 2457
_reflns_number_total 3077
_reflns_threshold_expression >2sigma(I)
_cod_data_source_file c4cc04869e.cif
_cod_data_source_block c
_cod_original_sg_symbol_H-M pbca
_cod_database_code 7115546

loop_
_symmetry_equiv_pos_as_xyz
'x, y, z'
'-x+1/2, -y, z+1/2'
'-x, y+1/2, -z+1/2'
'x+1/2, -y+1/2, -z'
'-x, -y, -z'
'x-1/2, y, -z-1/2'
'x, -y-1/2, z-1/2'
'-x-1/2, y-1/2, z'

loop_
_atom_site_label
_atom_site_type_symbol
_atom_site_fract_x
_atom_site_fract_y
_atom_site_fract_z
_atom_site_U_iso_or_equiv
_atom_site_adp_type
_atom_site_occupancy
_atom_site_symmetry_multiplicity
_atom_site_calc_flag
_atom_site_refinement_flags
O1 O 0.32389(9) 0.05232(14) 0.62578(3) 0.0251(3) Uani 1 1 d .
N2 N 0.50277(11) -0.04930(17) 0.65297(4) 0.0248(3) Uani 1 1 d .
N1 N 0.40991(13) -0.3476(2) 0.37572(4) 0.0323(3) Uani 1 1 d .
C1 C 0.31377(16) -0.3115(3) 0.34457(5) 0.0352(4) Uani 1 1 d .
H1C H 0.2357 -0.3513 0.3551 0.053 Uiso 1 1 calc R
H1B H 0.3328 -0.3661 0.3180 0.053 Uiso 1 1 calc R
H1A H 0.3092 -0.1932 0.3400 0.053 Uiso 1 1 calc RD
C2 C 0.39314(16) 0.1806(2) 0.75011(5) 0.0312(4) Uani 1 1 d .
H2A H 0.4123 0.2080 0.7783 0.037 Uiso 1 1 calc R
C3 C 0.50680(17) -0.4616(2) 0.36323(5) 0.0344(4) Uani 1 1 d .
H3C H 0.5857 -0.4157 0.3711 0.052 Uiso 1 1 calc R
H3B H 0.5040 -0.4784 0.3327 0.052 Uiso 1 1 calc R
H3A H 0.4952 -0.5664 0.3776 0.052 Uiso 1 1 calc R
C4 C 0.44269(13) 0.04444(19) 0.68454(5) 0.0230(3) Uani 1 1 d .
C5 C 0.47468(15) 0.0823(2) 0.72680(5) 0.0288(4) Uani 1 1 d .
H5A H 0.5479 0.0432 0.7389 0.035 Uiso 1 1 calc R
C6 C 0.28281(16) 0.2394(2) 0.73220(5) 0.0316(4) Uani 1 1 d .
H6A H 0.2308 0.3059 0.7487 0.038 Uiso 1 1 calc R
C7 C 0.30743(13) -0.1737(2) 0.42845(5) 0.0258(3) Uani 1 1 d .
H7A H 0.2497 -0.1401 0.4081 0.031 Uiso 1 1 calc RD
C8 C 0.37212(14) -0.0907(2) 0.54491(5) 0.0256(3) Uani 1 1 d .
H8A H 0.3033 -0.0238 0.5500 0.031 Uiso 1 1 calc R
C9 C 0.44965(14) -0.1128(2) 0.57803(5) 0.0247(3) Uani 1 1 d .
H9A H 0.5193 -0.1791 0.5739 0.030 Uiso 1 1 calc R
C10 C 0.24906(15) 0.2008(2) 0.69034(5) 0.0287(4) Uani 1 1 d .
H10A H 0.1750 0.2372 0.6784 0.034 Uiso 1 1 calc R
C11 C 0.48617(14) -0.3349(2) 0.44904(5) 0.0257(3) Uani 1 1 d .
H11A H 0.5492 -0.4098 0.4425 0.031 Uiso 1 1 calc R
C12 C 0.40125(13) -0.2873(2) 0.41675(5) 0.0239(3) Uani 1 1 d .
C13 C 0.47712(13) -0.2723(2) 0.49005(5) 0.0259(3) Uani 1 1 d .
H13A H 0.5347 -0.3057 0.5105 0.031 Uiso 1 1 calc R
C14 C 0.33242(13) 0.1052(2) 0.66773(5) 0.0238(3) Uani 1 1 d .
C16 C 0.43090(13) -0.03959(19) 0.61962(5) 0.0242(3) Uani 1 1 d .
C17 C 0.30017(13) -0.1119(2) 0.46969(5) 0.0255(3) Uani 1 1 d .
H17A H 0.2379 -0.0361 0.4764 0.031 Uiso 1 1 calc R
C18 C 0.38393(13) -0.1598(2) 0.50192(5) 0.0232(3) Uani 1 1 d .

loop_
_atom_site_aniso_label
_atom_site_aniso_U_11
_atom_site_aniso_U_22
_atom_site_aniso_U_33
_atom_site_aniso_U_23
_atom_site_aniso_U_13
_atom_site_aniso_U_12
O1 0.0237(5) 0.0285(6) 0.0231(5) -0.0001(4) -0.0004(4) 0.0027(4)
N2 0.0220(6) 0.0278(7) 0.0246(6) 0.0003(5) 0.0003(5) -0.0006(5)
N1 0.0317(7) 0.0408(9) 0.0244(6) -0.0028(6) -0.0019(5) 0.0049(6)
C1 0.0337(9) 0.0462(11) 0.0255(8) -0.0006(7) -0.0039(6) -0.0032(7)
C2 0.0428(9) 0.0271(9) 0.0235(7) -0.0009(6) -0.0016(7) -0.0048(7)
C3 0.0381(9) 0.0349(10) 0.0301(8) -0.0021(7) 0.0053(7) 0.0025(7)
C4 0.0223(7) 0.0207(8) 0.0260(7) 0.0029(6) 0.0010(5) -0.0032(6)
C5 0.0281(8) 0.0296(9) 0.0288(8) 0.0027(6) -0.0056(6) -0.0024(6)
C6 0.0383(9) 0.0276(9) 0.0289(8) -0.0023(6) 0.0066(7) 0.0023(7)
C7 0.0200(7) 0.0298(9) 0.0276(8) 0.0049(6) -0.0025(6) 0.0002(6)
C8 0.0231(7) 0.0256(8) 0.0280(7) 0.0018(6) 0.0053(6) -0.0009(6)
C9 0.0240(7) 0.0254(8) 0.0247(7) 0.0021(6) 0.0045(6) -0.0002(6)
C10 0.0271(7) 0.0287(9) 0.0303(7) 0.0018(6) 0.0008(6) 0.0043(6)
C11 0.0239(7) 0.0265(8) 0.0268(7) 0.0023(6) 0.0015(6) 0.0040(6)
C12 0.0229(7) 0.0248(8) 0.0241(7) 0.0028(6) 0.0010(6) -0.0028(6)
C13 0.0235(7) 0.0281(9) 0.0262(7) 0.0043(6) -0.0023(6) 0.0027(6)
C14 0.0261(7) 0.0229(8) 0.0224(7) 0.0026(6) -0.0007(6) -0.0019(6)
C16 0.0216(7) 0.0244(8) 0.0266(7) 0.0033(6) 0.0031(6) -0.0020(6)
C17 0.0194(7) 0.0294(8) 0.0277(7) 0.0027(6) 0.0025(6) 0.0022(6)
C18 0.0221(7) 0.0231(8) 0.0245(7) 0.0023(6) 0.0013(5) -0.0026(5)

loop_
_atom_type_symbol
_atom_type_description
_atom_type_scat_dispersion_real
_atom_type_scat_dispersion_imag
_atom_type_scat_source
C C 0.0033 0.0016 'International Tables Vol C Tables 4.2.6.8 and 6.1.1.4'
H H 0.0000 0.0000 'International Tables Vol C Tables 4.2.6.8 and 6.1.1.4'
N N 0.0061 0.0033 'International Tables Vol C Tables 4.2.6.8 and 6.1.1.4'
O O 0.0106 0.0060 'International Tables Vol C Tables 4.2.6.8 and 6.1.1.4'

loop_
_geom_angle_atom_site_label_1
_geom_angle_atom_site_label_2
_geom_angle_atom_site_label_3
_geom_angle
C14 O1 C16 103.86(11)
C16 N2 C4 104.66(13)
C12 N1 C3 121.66(13)
C12 N1 C1 120.33(14)
C3 N1 C1 117.73(14)
C5 C2 C6 121.59(15)
C14 C4 C5 119.47(14)
C14 C4 N2 108.75(13)
C5 C4 N2 131.78(14)
C2 C5 C4 117.43(15)
C10 C6 C2 121.58(15)
C17 C7 C12 120.89(14)
C9 C8 C18 127.11(15)
C8 C9 C16 123.51(14)
C14 C10 C6 115.64(15)
C13 C11 C12 121.06(14)
N1 C12 C7 121.21(14)
N1 C12 C11 121.62(14)
C7 C12 C11 117.17(14)
C11 C13 C18 122.07(14)
C10 C14 O1 127.84(13)
C10 C14 C4 124.28(14)
O1 C14 C4 107.88(13)
N2 C16 O1 114.84(13)
N2 C16 C9 127.77(14)
O1 C16 C9 117.39(13)
C7 C17 C18 122.07(14)
C13 C18 C17 116.73(14)
C13 C18 C8 123.45(14)
C17 C18 C8 119.82(14)

loop_
_geom_bond_atom_site_label_1
_geom_bond_atom_site_label_2
_geom_bond_distance
O1 C14 1.3771(18)
O1 C16 1.3838(18)
N2 C16 1.299(2)
N2 C4 1.397(2)
N1 C12 1.370(2)
N1 C3 1.442(2)
N1 C1 1.451(2)
C2 C5 1.387(2)
C2 C6 1.398(3)
C4 C14 1.389(2)
C4 C5 1.395(2)
C6 C10 1.389(2)
C7 C17 1.379(2)
C7 C12 1.410(2)
C8 C9 1.341(2)
C8 C18 1.455(2)
C9 C16 1.437(2)
C10 C14 1.376(2)
C11 C13 1.376(2)
C11 C12 1.414(2)
C13 C18 1.401(2)
C17 C18 1.405(2)
